data_8107572
loop_
_publ_author_name
'Yang, Mingjun'
'Wang, Canghai'

_publ_section_title
;
 The crystal structure of
 6,6&#x2032;-(((2-(dimethylamino)ethyl)azanediyl)bis(methylene))bis(2-chloro-4-methyl
 phenolate-\k 4
 N,N&#x2032;,O,O&#x2032;)-(pyridine-2,6-dicarboxylato-N,O,O&#x2032;)-titanium(IV),
 C27H27Cl2N3O6Ti
;
_journal_issue 5
_journal_name_full 'Zeitschrift f\"ur Kristallographie - New Crystal Structures'
_journal_page_first 817
_journal_page_last 819
_journal_paper_doi 10.1515/ncrs-2023-0168
_journal_volume 238
_journal_year 2023
_chemical_formula_moiety 'C27 H27 Cl2 N3 O6 Ti'
_chemical_formula_sum 'C27 H27 Cl2 N3 O6 Ti'
_chemical_formula_weight 608.31
_space_group_crystal_system monoclinic
_space_group_IT_number 14
_space_group_name_Hall '-P 2ybc'
_space_group_name_H-M_alt 'P 1 21/c 1'
_atom_sites_solution_hydrogens geom
_atom_sites_solution_primary dual
_cell_angle_alpha 90
_cell_angle_beta 109.881(9)
_cell_angle_gamma 90
_cell_formula_units_Z 4
_cell_length_a 11.609(4)
_cell_length_b 21.476(7)
_cell_length_c 13.504(4)
_cell_measurement_reflns_used 9770
_cell_measurement_temperature 200(1)
_cell_measurement_theta_max 59.45
_cell_measurement_theta_min 3.03
_cell_volume 3166.1(18)
_computing_cell_refinement 'SAINT V8.40B (?, 2016)'
_computing_data_collection 'Bruker APEX2'
_computing_data_reduction 'SAINT V8.40B (?, 2016)'
_computing_molecular_graphics 'Olex2 1.3 (Dolomanov et al., 2009)'
_computing_publication_material 'Olex2 1.3 (Dolomanov et al., 2009)'
_computing_structure_refinement 'XL  (Sheldrick, 2008)'
_computing_structure_solution 'XM  (Sheldrick, 2008)'
_diffrn_ambient_temperature 200(1)
_diffrn_measured_fraction_theta_full 0.994
_diffrn_measured_fraction_theta_max 0.995
_diffrn_measurement_device_type 'Bruker APEX-II CCD'
_diffrn_measurement_method '\f and \w scans'
_diffrn_radiation_type GaK\a
_diffrn_radiation_wavelength 1.34139
_diffrn_reflns_av_R_equivalents 0.0660
_diffrn_reflns_av_unetI/netI 0.0606
_diffrn_reflns_Laue_measured_fraction_full 0.994
_diffrn_reflns_Laue_measured_fraction_max 0.995
_diffrn_reflns_limit_h_max 14
_diffrn_reflns_limit_h_min -14
_diffrn_reflns_limit_k_max 19
_diffrn_reflns_limit_k_min -26
_diffrn_reflns_limit_l_max 16
_diffrn_reflns_limit_l_min -16
_diffrn_reflns_number 23033
_diffrn_reflns_point_group_measured_fraction_full 0.994
_diffrn_reflns_point_group_measured_fraction_max 0.995
_diffrn_reflns_theta_full 53.594
_diffrn_reflns_theta_max 54.995
_diffrn_reflns_theta_min 3.518
_diffrn_source_current 3.57
_diffrn_source_power 0.2497215
_diffrn_source_voltage 69.95
_diffrn_standards_number 0
_exptl_absorpt_coefficient_mu 2.808
_exptl_absorpt_correction_T_max 0.7520
_exptl_absorpt_correction_T_min 0.2606
_exptl_absorpt_correction_type multi-scan
_exptl_absorpt_process_details 'SADABS-2016/2 (Bruker,2016/2)'
_exptl_crystal_colour red
_exptl_crystal_colour_primary red
_exptl_crystal_density_diffrn 1.276
_exptl_crystal_description block
_exptl_crystal_F_000 1256
_exptl_crystal_size_max 0.3
_exptl_crystal_size_mid 0.2
_exptl_crystal_size_min 0.2
_refine_diff_density_max 0.895
_refine_diff_density_min -0.612
_refine_diff_density_rms 0.082
_refine_ls_extinction_coef .
_refine_ls_extinction_method none
_refine_ls_goodness_of_fit_ref 1.124
_refine_ls_hydrogen_treatment constr
_refine_ls_matrix_type full
_refine_ls_number_parameters 356
_refine_ls_number_reflns 6002
_refine_ls_number_restraints 0
_refine_ls_restrained_S_all 1.124
_refine_ls_R_factor_all 0.0742
_refine_ls_R_factor_gt 0.0623
_refine_ls_shift/su_max 0.007
_refine_ls_shift/su_mean 0.001
_refine_ls_structure_factor_coef Fsqd
_refine_ls_weighting_details 'w=1/[\s^2^(Fo^2^)+(0.1255P)^2^] where P=(Fo^2^+2Fc^2^)/3'
_refine_ls_weighting_scheme calc
_refine_ls_wR_factor_gt 0.1865
_refine_ls_wR_factor_ref 0.1945
_reflns_Friedel_coverage 0.000
_reflns_Friedel_fraction_full .
_reflns_Friedel_fraction_max .
_reflns_number_gt 4698
_reflns_number_total 6002
_reflns_threshold_expression 'I > 2\s(I)'
_cod_data_source_file suppl_j_ncrs-2023-0168_suppl_001.cif
_cod_data_source_block a_0m
_cod_original_cell_volume 3166.2(18)
_cod_database_code 8107572
_shelx_space_group_comment
; 
The symmetry employed for this shelxl refinement is uniquely defined 
by the following loop, which should always be used as a source of 
symmetry information in preference to the above space-group names. 
They are only intended as comments. 
;
_shelx_estimated_absorpt_t_max 0.604
_shelx_estimated_absorpt_t_min 0.486
_olex2_refinement_description
; 
1. Fixed Uiso 
 At 1.2 times of: 
  All C(H) groups, All C(H,H) groups 
 At 1.5 times of: 
  All C(H,H,H) groups 
2.a Secondary CH2 refined with riding coordinates: 
 C8(H8A,H8B), C9(H9A,H9B), C17(H17A,H17B), C18(H18A,H18B) 
2.b Aromatic/amide H refined with riding coordinates: 
 C3(H3), C5(H5), C13(H13), C15(H15), C22(H22), C23(H23), C24(H24) 
2.c Idealised Me refined as rotating group: 
 C7(H7A,H7B,H7C), C16(H16A,H16B,H16C), C19(H19A,H19B,H19C), C20(H20A,H20B,H20C) 
;
_smtbx_masks_void_probe_radius 1.2
_smtbx_masks_void_truncation_radius 1.2
_olex2_submission_special_instructions 'No special instructions were received'

loop_
_space_group_symop_operation_xyz
'x, y, z'
'-x, y+1/2, -z+1/2'
'-x, -y, -z'
'x, -y-1/2, z-1/2'

loop_
_atom_site_label
_atom_site_type_symbol
_atom_site_fract_x
_atom_site_fract_y
_atom_site_fract_z
_atom_site_U_iso_or_equiv
_atom_site_adp_type
_atom_site_occupancy
_atom_site_site_symmetry_order
_atom_site_calc_flag
_atom_site_refinement_flags_posn
_atom_site_refinement_flags_adp
_atom_site_refinement_flags_occupancy
_atom_site_disorder_assembly
_atom_site_disorder_group
C1 C 0.2589(2) 0.41131(14) 0.8174(2) 0.0413(7) Uani 1 1 d . . . . .
C2 C 0.3402(3) 0.42048(14) 0.9208(2) 0.0435(7) Uani 1 1 d . . . . .
C3 C 0.2926(3) 0.42919(16) 1.0017(2) 0.0532(8) Uani 1 1 d . . . . .
H3 H 0.348018 0.434930 1.071360 0.064 Uiso 1 1 calc R U . . .
C4 C 0.1677(3) 0.42984(19) 0.9851(2) 0.0633(10) Uani 1 1 d . . . . .
C5 C 0.0867(3) 0.42064(19) 0.8821(3) 0.0644(10) Uani 1 1 d . . . . .
H5 H 0.000695 0.420952 0.867787 0.077 Uiso 1 1 calc R U . . .
C6 C 0.1342(3) 0.41088(16) 0.7998(2) 0.0510(8) Uani 1 1 d . . . . .
C7 C 0.1199(4) 0.4385(3) 1.0762(3) 0.0917(15) Uani 1 1 d . . . . .
H7A H 0.175148 0.417763 1.139073 0.137 Uiso 1 1 calc R U . . .
H7B H 0.037860 0.420228 1.057589 0.137 Uiso 1 1 calc R U . . .
H7C H 0.115811 0.483012 1.090507 0.137 Uiso 1 1 calc R U . . .
C8 C 0.4753(2) 0.42474(15) 0.94311(19) 0.0439(7) Uani 1 1 d . . . . .
H8A H 0.517396 0.421511 1.020145 0.053 Uiso 1 1 calc R U . . .
H8B H 0.493940 0.466349 0.920889 0.053 Uiso 1 1 calc R U . . .
C9 C 0.6609(3) 0.39059(15) 0.9235(2) 0.0447(7) Uani 1 1 d . . . . .
H9A H 0.694830 0.388457 1.001366 0.054 Uiso 1 1 calc R U . . .
H9B H 0.669906 0.434097 0.903057 0.054 Uiso 1 1 calc R U . . .
C10 C 0.7376(2) 0.34920(15) 0.8797(2) 0.0425(7) Uani 1 1 d . . . . .
C11 C 0.7039(2) 0.33838(13) 0.7709(2) 0.0382(6) Uani 1 1 d . . . . .
C12 C 0.7837(3) 0.30544(14) 0.7338(2) 0.0457(7) Uani 1 1 d . . . . .
C13 C 0.8939(3) 0.28190(16) 0.8015(3) 0.0585(9) Uani 1 1 d . . . . .
H13 H 0.947585 0.260027 0.774094 0.070 Uiso 1 1 calc R U . . .
C14 C 0.9249(3) 0.29054(17) 0.9091(3) 0.0623(9) Uani 1 1 d . . . . .
C15 C 0.8474(3) 0.32472(16) 0.9473(2) 0.0538(8) Uani 1 1 d . . . . .
H15 H 0.869725 0.331561 1.020910 0.065 Uiso 1 1 calc R U . . .
C16 C 1.0448(4) 0.2641(2) 0.9861(3) 0.0914(15) Uani 1 1 d . . . . .
H16A H 1.029690 0.222503 1.009085 0.137 Uiso 1 1 calc R U . . .
H16B H 1.075312 0.291548 1.047451 0.137 Uiso 1 1 calc R U . . .
H16C H 1.105818 0.261235 0.950954 0.137 Uiso 1 1 calc R U . . .
C17 C 0.5060(3) 0.31383(15) 0.9304(2) 0.0490(8) Uani 1 1 d . . . . .
H17A H 0.426916 0.314909 0.943204 0.059 Uiso 1 1 calc R U . . .
H17B H 0.571451 0.305748 0.998628 0.059 Uiso 1 1 calc R U . . .
C18 C 0.5034(3) 0.26138(16) 0.8555(2) 0.0579(9) Uani 1 1 d . . . . .
H18A H 0.586964 0.254564 0.853492 0.069 Uiso 1 1 calc R U . . .
H18B H 0.476780 0.222582 0.880909 0.069 Uiso 1 1 calc R U . . .
C19 C 0.2909(3) 0.26161(17) 0.7360(3) 0.0637(10) Uani 1 1 d . . . . .
H19A H 0.281298 0.216764 0.744194 0.096 Uiso 1 1 calc R U . . .
H19B H 0.238271 0.274685 0.665669 0.096 Uiso 1 1 calc R U . . .
H19C H 0.267481 0.284190 0.789355 0.096 Uiso 1 1 calc R U . . .
C20 C 0.4551(4) 0.23123(17) 0.6761(3) 0.0722(11) Uani 1 1 d . . . . .
H20A H 0.532782 0.244719 0.669400 0.108 Uiso 1 1 calc R U . . .
H20B H 0.390922 0.231575 0.606624 0.108 Uiso 1 1 calc R U . . .
H20C H 0.464224 0.188969 0.705133 0.108 Uiso 1 1 calc R U . . .
C21 C 0.3097(2) 0.43033(14) 0.47948(18) 0.0373(6) Uani 1 1 d . . . . .
C22 C 0.2624(3) 0.47220(18) 0.3973(2) 0.0580(9) Uani 1 1 d . . . . .
H22 H 0.209480 0.458273 0.330581 0.070 Uiso 1 1 calc R U . . .
C23 C 0.2932(3) 0.53433(17) 0.4139(2) 0.0589(9) Uani 1 1 d . . . . .
H23 H 0.261369 0.563687 0.358682 0.071 Uiso 1 1 calc R U . . .
C24 C 0.3712(3) 0.55361(15) 0.5122(2) 0.0527(8) Uani 1 1 d . . . . .
H24 H 0.394618 0.596058 0.524707 0.063 Uiso 1 1 calc R U . . .
C25 C 0.4138(2) 0.50994(13) 0.5909(2) 0.0385(6) Uani 1 1 d . . . . .
C26 C 0.2893(3) 0.36183(16) 0.4790(2) 0.0441(7) Uani 1 1 d . . . . .
C27 C 0.4965(3) 0.52033(14) 0.7018(2) 0.0445(7) Uani 1 1 d . . . . .
Cl1 Cl 0.03329(7) 0.39840(5) 0.67310(6) 0.0735(3) Uani 1 1 d . . . . .
Cl2 Cl 0.74555(7) 0.29269(4) 0.59838(6) 0.0579(3) Uani 1 1 d . . . . .
N1 N 0.5277(2) 0.37574(11) 0.88961(16) 0.0377(6) Uani 1 1 d . . . . .
N2 N 0.4201(2) 0.27546(11) 0.74950(17) 0.0466(6) Uani 1 1 d . . . . .
N3 N 0.38382(19) 0.44974(10) 0.57411(15) 0.0348(5) Uani 1 1 d . . . . .
O1 O 0.30213(16) 0.40155(9) 0.73775(13) 0.0406(5) Uani 1 1 d . . . . .
O2 O 0.59491(15) 0.35878(9) 0.70494(13) 0.0371(4) Uani 1 1 d . . . . .
O3 O 0.34693(19) 0.33679(9) 0.57077(13) 0.0460(5) Uani 1 1 d . . . . .
O4 O 0.2265(2) 0.33369(12) 0.40193(15) 0.0704(7) Uani 1 1 d . . . . .
O5 O 0.51578(18) 0.46968(9) 0.75692(14) 0.0449(5) Uani 1 1 d . . . . .
O6 O 0.5372(3) 0.57168(11) 0.73191(19) 0.0760(8) Uani 1 1 d . . . . .
Ti1 Ti 0.43975(4) 0.38270(2) 0.70437(3) 0.03157(19) Uani 1 1 d . . . . .

loop_
_atom_site_aniso_label
_atom_site_aniso_U_11
_atom_site_aniso_U_22
_atom_site_aniso_U_33
_atom_site_aniso_U_23
_atom_site_aniso_U_13
_atom_site_aniso_U_12
C1 0.0484(16) 0.0369(18) 0.0362(14) -0.0041(12) 0.0115(12) 0.0005(13)
C2 0.0460(16) 0.0412(19) 0.0367(14) -0.0056(12) 0.0053(12) 0.0012(13)
C3 0.0638(19) 0.055(2) 0.0395(15) -0.0121(14) 0.0161(13) -0.0018(16)
C4 0.066(2) 0.076(3) 0.0519(18) -0.0144(17) 0.0252(16) 0.0065(19)
C5 0.0488(18) 0.085(3) 0.0603(19) -0.0140(18) 0.0196(15) 0.0002(18)
C6 0.0429(16) 0.056(2) 0.0480(16) -0.0074(14) 0.0072(13) 0.0026(14)
C7 0.083(3) 0.137(5) 0.064(2) -0.025(2) 0.037(2) 0.000(3)
C8 0.0472(16) 0.047(2) 0.0301(13) -0.0114(12) 0.0040(11) -0.0001(14)
C9 0.0429(16) 0.050(2) 0.0310(14) -0.0052(12) -0.0013(12) 0.0027(13)
C10 0.0405(14) 0.0410(19) 0.0402(14) 0.0073(12) 0.0061(11) 0.0066(13)
C11 0.0389(14) 0.0243(16) 0.0439(14) 0.0030(11) 0.0044(11) 0.0017(12)
C12 0.0478(16) 0.0355(18) 0.0493(16) -0.0013(13) 0.0109(13) -0.0013(13)
C13 0.0506(18) 0.043(2) 0.077(2) -0.0019(16) 0.0165(16) 0.0131(15)
C14 0.0511(18) 0.058(2) 0.069(2) 0.0125(17) 0.0088(16) 0.0194(17)
C15 0.0482(17) 0.056(2) 0.0453(16) 0.0082(14) -0.0003(13) 0.0103(15)
C16 0.066(2) 0.107(4) 0.082(3) 0.008(2) -0.001(2) 0.045(2)
C17 0.0688(19) 0.0414(19) 0.0352(14) 0.0118(13) 0.0155(13) 0.0087(15)
C18 0.073(2) 0.041(2) 0.0506(17) 0.0128(14) 0.0094(15) -0.0061(16)
C19 0.065(2) 0.049(2) 0.068(2) 0.0121(16) 0.0103(17) -0.0195(17)
C20 0.112(3) 0.029(2) 0.077(2) -0.0013(16) 0.035(2) -0.0029(19)
C21 0.0384(14) 0.0422(18) 0.0250(12) 0.0025(11) 0.0027(10) -0.0060(12)
C22 0.0539(18) 0.074(3) 0.0335(14) 0.0096(15) -0.0019(13) -0.0088(17)
C23 0.0614(19) 0.052(2) 0.0518(18) 0.0263(16) 0.0048(15) -0.0058(17)
C24 0.0545(18) 0.0351(19) 0.0606(18) 0.0141(14) 0.0094(14) -0.0007(14)
C25 0.0386(14) 0.0246(16) 0.0460(15) 0.0019(11) 0.0064(11) -0.0015(12)
C26 0.0511(16) 0.047(2) 0.0297(14) -0.0044(12) 0.0082(12) -0.0123(14)
C27 0.0500(16) 0.0264(18) 0.0479(15) -0.0035(12) 0.0047(12) -0.0017(13)
Cl1 0.0422(5) 0.1158(9) 0.0508(5) -0.0104(5) 0.0006(4) -0.0005(5)
Cl2 0.0636(5) 0.0530(6) 0.0562(5) -0.0158(4) 0.0193(4) 0.0005(4)
N1 0.0405(12) 0.0344(15) 0.0296(11) -0.0010(9) 0.0008(9) 0.0050(10)
N2 0.0589(15) 0.0309(15) 0.0400(12) 0.0024(10) 0.0036(11) -0.0090(12)
N3 0.0379(11) 0.0292(14) 0.0322(10) 0.0015(9) 0.0053(9) -0.0016(9)
O1 0.0405(10) 0.0443(13) 0.0297(9) -0.0043(8) 0.0026(8) 0.0021(9)
O2 0.0415(10) 0.0299(11) 0.0351(9) -0.0001(8) 0.0067(8) 0.0013(8)
O3 0.0647(12) 0.0292(12) 0.0357(10) -0.0042(8) 0.0064(9) -0.0081(9)
O4 0.0959(18) 0.0652(18) 0.0347(11) -0.0155(10) 0.0022(11) -0.0331(14)
O5 0.0573(12) 0.0245(11) 0.0376(10) -0.0017(8) -0.0037(8) -0.0011(9)
O6 0.1070(19) 0.0233(13) 0.0713(15) -0.0080(10) -0.0039(13) -0.0148(13)
Ti1 0.0389(3) 0.0229(3) 0.0259(3) -0.00087(16) 0.0018(2) -0.00066(18)

loop_
_atom_type_symbol
_atom_type_description
_atom_type_scat_dispersion_real
_atom_type_scat_dispersion_imag
_atom_type_scat_source
C C 0.0137 0.0067 'International Tables Vol C Tables 4.2.6.8 and 6.1.1.4'
H H 0.0000 0.0000 'International Tables Vol C Tables 4.2.6.8 and 6.1.1.4'
Cl Cl 0.3281 0.5435 'International Tables Vol C Tables 4.2.6.8 and 6.1.1.4'
N N 0.0241 0.0134 'International Tables Vol C Tables 4.2.6.8 and 6.1.1.4'
O O 0.0389 0.0241 'International Tables Vol C Tables 4.2.6.8 and 6.1.1.4'
Ti Ti 0.3343 1.4243 'International Tables Vol C Tables 4.2.6.8 and 6.1.1.4'

loop_
_geom_angle_atom_site_label_1
_geom_angle_atom_site_label_2
_geom_angle_atom_site_label_3
_geom_angle
_geom_angle_site_symmetry_1
_geom_angle_site_symmetry_3
C6 C1 C2 118.7(3) . .
O1 C1 C2 120.4(2) . .
O1 C1 C6 120.9(2) . .
C1 C2 C8 120.8(2) . .
C3 C2 C1 119.0(3) . .
C3 C2 C8 120.1(2) . .
C2 C3 H3 118.5 . .
C4 C3 C2 123.0(3) . .
C4 C3 H3 118.5 . .
C3 C4 C5 118.0(3) . .
C3 C4 C7 121.2(3) . .
C5 C4 C7 120.8(3) . .
C4 C5 H5 120.3 . .
C4 C5 C6 119.4(3) . .
C6 C5 H5 120.3 . .
C1 C6 C5 122.0(3) . .
C1 C6 Cl1 119.1(2) . .
C5 C6 Cl1 119.0(2) . .
C4 C7 H7A 109.5 . .
C4 C7 H7B 109.5 . .
C4 C7 H7C 109.5 . .
H7A C7 H7B 109.5 . .
H7A C7 H7C 109.5 . .
H7B C7 H7C 109.5 . .
C2 C8 H8A 108.5 . .
C2 C8 H8B 108.5 . .
C2 C8 N1 115.2(2) . .
H8A C8 H8B 107.5 . .
N1 C8 H8A 108.5 . .
N1 C8 H8B 108.5 . .
H9A C9 H9B 107.4 . .
C10 C9 H9A 108.2 . .
C10 C9 H9B 108.2 . .
N1 C9 H9A 108.2 . .
N1 C9 H9B 108.2 . .
N1 C9 C10 116.2(2) . .
C11 C10 C9 120.9(2) . .
C15 C10 C9 119.6(3) . .
C15 C10 C11 119.3(3) . .
C12 C11 C10 118.6(2) . .
O2 C11 C10 120.1(3) . .
O2 C11 C12 121.3(2) . .
C11 C12 C13 121.8(3) . .
C11 C12 Cl2 119.6(2) . .
C13 C12 Cl2 118.6(2) . .
C12 C13 H13 120.2 . .
C14 C13 C12 119.6(3) . .
C14 C13 H13 120.2 . .
C13 C14 C15 119.3(3) . .
C13 C14 C16 120.9(3) . .
C15 C14 C16 119.8(3) . .
C10 C15 H15 119.3 . .
C14 C15 C10 121.4(3) . .
C14 C15 H15 119.3 . .
C14 C16 H16A 109.5 . .
C14 C16 H16B 109.5 . .
C14 C16 H16C 109.5 . .
H16A C16 H16B 109.5 . .
H16A C16 H16C 109.5 . .
H16B C16 H16C 109.5 . .
H17A C17 H17B 107.8 . .
C18 C17 H17A 109.1 . .
C18 C17 H17B 109.1 . .
N1 C17 H17A 109.1 . .
N1 C17 H17B 109.1 . .
N1 C17 C18 112.6(2) . .
C17 C18 H18A 109.4 . .
C17 C18 H18B 109.4 . .
H18A C18 H18B 108.0 . .
N2 C18 C17 111.0(3) . .
N2 C18 H18A 109.4 . .
N2 C18 H18B 109.4 . .
H19A C19 H19B 109.5 . .
H19A C19 H19C 109.5 . .
H19B C19 H19C 109.5 . .
N2 C19 H19A 109.5 . .
N2 C19 H19B 109.5 . .
N2 C19 H19C 109.5 . .
H20A C20 H20B 109.5 . .
H20A C20 H20C 109.5 . .
H20B C20 H20C 109.5 . .
N2 C20 H20A 109.5 . .
N2 C20 H20B 109.5 . .
N2 C20 H20C 109.5 . .
C22 C21 C26 128.1(2) . .
N3 C21 C22 120.8(3) . .
N3 C21 C26 111.1(2) . .
C21 C22 H22 120.4 . .
C23 C22 C21 119.1(3) . .
C23 C22 H22 120.4 . .
C22 C23 H23 120.3 . .
C22 C23 C24 119.4(3) . .
C24 C23 H23 120.3 . .
C23 C24 H24 120.6 . .
C25 C24 C23 118.7(3) . .
C25 C24 H24 120.6 . .
C24 C25 C27 127.7(3) . .
N3 C25 C24 121.5(3) . .
N3 C25 C27 110.8(2) . .
O3 C26 C21 111.9(2) . .
O4 C26 C21 123.0(3) . .
O4 C26 O3 125.1(3) . .
O5 C27 C25 112.1(2) . .
O6 C27 C25 121.0(3) . .
O6 C27 O5 126.9(3) . .
C8 N1 Ti1 111.19(15) . .
C9 N1 C8 104.4(2) . .
C9 N1 C17 111.4(2) . .
C9 N1 Ti1 109.98(17) . .
C17 N1 C8 107.2(2) . .
C17 N1 Ti1 112.37(16) . .
C18 N2 C19 112.7(3) . .
C18 N2 C20 105.9(3) . .
C18 N2 Ti1 110.91(18) . .
C19 N2 C20 106.2(3) . .
C19 N2 Ti1 109.90(19) . .
C20 N2 Ti1 111.2(2) . .
C21 N3 Ti1 118.63(18) . .
C25 N3 C21 120.5(2) . .
C25 N3 Ti1 120.61(16) . .
C1 O1 Ti1 144.71(17) . .
C11 O2 Ti1 141.06(18) . .
C26 O3 Ti1 126.33(19) . .
C27 O5 Ti1 125.96(16) . .
N1 Ti1 N2 73.52(8) . .
N3 Ti1 N1 142.54(8) . .
N3 Ti1 N2 143.26(8) . .
O1 Ti1 N1 81.59(8) . .
O1 Ti1 N2 89.05(9) . .
O1 Ti1 N3 90.41(8) . .
O1 Ti1 O2 166.20(8) . .
O1 Ti1 O3 94.71(9) . .
O1 Ti1 O5 91.25(9) . .
O2 Ti1 N1 84.80(8) . .
O2 Ti1 N2 84.87(9) . .
O2 Ti1 N3 101.86(8) . .
O2 Ti1 O3 95.18(8) . .
O2 Ti1 O5 87.08(9) . .
O3 Ti1 N1 145.41(8) . .
O3 Ti1 N2 72.03(8) . .
O3 Ti1 N3 71.41(8) . .
O3 Ti1 O5 141.11(8) . .
O5 Ti1 N1 73.49(8) . .
O5 Ti1 N2 146.59(7) . .
O5 Ti1 N3 70.15(8) . .

loop_
_geom_bond_atom_site_label_1
_geom_bond_atom_site_label_2
_geom_bond_distance
_geom_bond_site_symmetry_2
C1 C2 1.409(4) .
C1 C6 1.384(4) .
C1 O1 1.349(3) .
C2 C3 1.395(4) .
C2 C8 1.495(4) .
C3 H3 0.9500 .
C3 C4 1.390(5) .
C4 C5 1.403(4) .
C4 C7 1.523(5) .
C5 H5 0.9500 .
C5 C6 1.414(4) .
C6 Cl1 1.735(3) .
C7 H7A 0.9800 .
C7 H7B 0.9800 .
C7 H7C 0.9800 .
C8 H8A 0.9900 .
C8 H8B 0.9900 .
C8 N1 1.516(4) .
C9 H9A 0.9900 .
C9 H9B 0.9900 .
C9 C10 1.514(4) .
C9 N1 1.490(4) .
C10 C11 1.406(4) .
C10 C15 1.394(4) .
C11 C12 1.387(4) .
C11 O2 1.349(3) .
C12 C13 1.390(4) .
C12 Cl2 1.751(3) .
C13 H13 0.9500 .
C13 C14 1.387(5) .
C14 C15 1.388(5) .
C14 C16 1.535(4) .
C15 H15 0.9500 .
C16 H16A 0.9800 .
C16 H16B 0.9800 .
C16 H16C 0.9800 .
C17 H17A 0.9900 .
C17 H17B 0.9900 .
C17 C18 1.508(5) .
C17 N1 1.493(4) .
C18 H18A 0.9900 .
C18 H18B 0.9900 .
C18 N2 1.461(4) .
C19 H19A 0.9800 .
C19 H19B 0.9800 .
C19 H19C 0.9800 .
C19 N2 1.478(4) .
C20 H20A 0.9800 .
C20 H20B 0.9800 .
C20 H20C 0.9800 .
C20 N2 1.525(5) .
C21 C22 1.388(4) .
C21 C26 1.490(4) .
C21 N3 1.341(3) .
C22 H22 0.9500 .
C22 C23 1.380(5) .
C23 H23 0.9500 .
C23 C24 1.391(4) .
C24 H24 0.9500 .
C24 C25 1.378(4) .
C25 C27 1.496(4) .
C25 N3 1.338(3) .
C26 O3 1.307(3) .
C26 O4 1.210(3) .
C27 O5 1.294(3) .
C27 O6 1.214(4) .
N1 Ti1 2.363(2) .
N2 Ti1 2.413(3) .
N3 Ti1 2.194(2) .
O1 Ti1 1.847(2) .
O2 Ti1 1.8706(19) .
O3 Ti1 2.0163(18) .
O5 Ti1 2.085(2) .

loop_
_geom_torsion_atom_site_label_1
_geom_torsion_atom_site_label_2
_geom_torsion_atom_site_label_3
_geom_torsion_atom_site_label_4
_geom_torsion
_geom_torsion_site_symmetry_1
_geom_torsion_site_symmetry_2
_geom_torsion_site_symmetry_3
_geom_torsion_site_symmetry_4
C1 C2 C3 C4 -0.6(5) . . . .
C1 C2 C8 N1 -45.6(4) . . . .
C1 O1 Ti1 N1 3.3(3) . . . .
C1 O1 Ti1 N2 76.7(3) . . . .
C1 O1 Ti1 N3 -140.0(3) . . . .
C1 O1 Ti1 O2 13.0(6) . . . .
C1 O1 Ti1 O3 148.6(3) . . . .
C1 O1 Ti1 O5 -69.8(3) . . . .
C2 C1 C6 C5 1.3(5) . . . .
C2 C1 C6 Cl1 -179.0(2) . . . .
C2 C1 O1 Ti1 13.4(5) . . . .
C2 C3 C4 C5 0.7(6) . . . .
C2 C3 C4 C7 179.0(4) . . . .
C2 C8 N1 C9 179.5(2) . . . .
C2 C8 N1 C17 -62.2(3) . . . .
C2 C8 N1 Ti1 61.0(3) . . . .
C3 C2 C8 N1 138.2(3) . . . .
C3 C4 C5 C6 0.2(6) . . . .
C4 C5 C6 C1 -1.3(6) . . . .
C4 C5 C6 Cl1 179.1(3) . . . .
C6 C1 C2 C3 -0.4(5) . . . .
C6 C1 C2 C8 -176.7(3) . . . .
C6 C1 O1 Ti1 -164.8(3) . . . .
C7 C4 C5 C6 -178.1(4) . . . .
C8 C2 C3 C4 175.7(3) . . . .
C9 C10 C11 C12 173.4(3) . . . .
C9 C10 C11 O2 -7.9(4) . . . .
C9 C10 C15 C14 -175.0(3) . . . .
C10 C9 N1 C8 -178.9(2) . . . .
C10 C9 N1 C17 65.7(3) . . . .
C10 C9 N1 Ti1 -59.6(3) . . . .
C10 C11 C12 C13 1.5(5) . . . .
C10 C11 C12 Cl2 -178.7(2) . . . .
C10 C11 O2 Ti1 -21.5(4) . . . .
C11 C10 C15 C14 0.8(5) . . . .
C11 C12 C13 C14 0.9(5) . . . .
C11 O2 Ti1 N1 8.3(3) . . . .
C11 O2 Ti1 N2 -65.6(3) . . . .
C11 O2 Ti1 N3 151.0(3) . . . .
C11 O2 Ti1 O1 -1.3(5) . . . .
C11 O2 Ti1 O3 -137.0(3) . . . .
C11 O2 Ti1 O5 82.0(3) . . . .
C12 C11 O2 Ti1 157.2(2) . . . .
C12 C13 C14 C15 -2.5(6) . . . .
C12 C13 C14 C16 178.8(4) . . . .
C13 C14 C15 C10 1.6(6) . . . .
C15 C10 C11 C12 -2.3(4) . . . .
C15 C10 C11 O2 176.4(3) . . . .
C16 C14 C15 C10 -179.7(4) . . . .
C17 C18 N2 C19 -82.2(3) . . . .
C17 C18 N2 C20 162.2(3) . . . .
C17 C18 N2 Ti1 41.5(3) . . . .
C18 C17 N1 C8 155.9(2) . . . .
C18 C17 N1 C9 -90.5(3) . . . .
C18 C17 N1 Ti1 33.5(3) . . . .
C21 C22 C23 C24 0.3(5) . . . .
C21 C26 O3 Ti1 6.0(3) . . . .
C22 C21 C26 O3 -179.1(3) . . . .
C22 C21 C26 O4 0.9(5) . . . .
C22 C21 N3 C25 -0.2(4) . . . .
C22 C21 N3 Ti1 173.8(2) . . . .
C22 C23 C24 C25 -1.1(5) . . . .
C23 C24 C25 C27 -179.2(3) . . . .
C23 C24 C25 N3 1.4(5) . . . .
C24 C25 C27 O5 177.8(3) . . . .
C24 C25 C27 O6 -1.9(5) . . . .
C24 C25 N3 C21 -0.7(4) . . . .
C24 C25 N3 Ti1 -174.6(2) . . . .
C25 C27 O5 Ti1 -1.8(4) . . . .
C26 C21 C22 C23 -179.7(3) . . . .
C26 C21 N3 C25 179.9(2) . . . .
C26 C21 N3 Ti1 -6.1(3) . . . .
C27 C25 N3 C21 179.8(2) . . . .
C27 C25 N3 Ti1 5.9(3) . . . .
Cl2 C12 C13 C14 -178.9(3) . . . .
N1 C9 C10 C11 52.0(4) . . . .
N1 C9 C10 C15 -132.3(3) . . . .
N1 C17 C18 N2 -50.8(4) . . . .
N3 C21 C22 C23 0.5(5) . . . .
N3 C21 C26 O3 0.7(3) . . . .
N3 C21 C26 O4 -179.3(3) . . . .
N3 C25 C27 O5 -2.7(3) . . . .
N3 C25 C27 O6 177.6(3) . . . .
O1 C1 C2 C3 -178.7(3) . . . .
O1 C1 C2 C8 5.0(4) . . . .
O1 C1 C6 C5 179.6(3) . . . .
O1 C1 C6 Cl1 -0.7(4) . . . .
O2 C11 C12 C13 -177.2(3) . . . .
O2 C11 C12 Cl2 2.6(4) . . . .
O4 C26 O3 Ti1 -174.1(2) . . . .
O6 C27 O5 Ti1 177.8(3) . . . .

loop_
_smtbx_masks_void_nr
_smtbx_masks_void_average_x
_smtbx_masks_void_average_y
_smtbx_masks_void_average_z
_smtbx_masks_void_volume
_smtbx_masks_void_count_electrons
1 0.000 0.000 0.000 311.1 78.0
2 0.000 0.500 0.500 311.1 78.0
